data_2205185
loop_
_publ_author_name
'Pan, Fu-You '
'Yang, Jian-Guo '

_publ_section_title
;
 2'-(2-Thienylmethylidene)-2-hydroxybenzohydrazide
;
_journal_issue 2
_journal_name_full 'Acta Crystallographica Section E'
_journal_page_first o352
_journal_page_last o353
_journal_paper_doi 10.1107/S1600536804034099
_journal_volume 61
_journal_year 2005
_chemical_formula_iupac 'C12 H10 N2 O2 S'
_chemical_formula_moiety 'C12 H10 N2 O2 S'
_chemical_formula_sum 'C12 H10 N2 O2 S'
_chemical_formula_weight 246.28
_chemical_name_systematic
;
2'-(2-Thienylmethylidene)-2-hydroxybenzohydrazide
;
_space_group_IT_number 14
_symmetry_cell_setting monoclinic
_symmetry_space_group_name_Hall '-P 2yn'
_symmetry_space_group_name_H-M 'P 1 21/n 1'
_atom_sites_solution_hydrogens geom
_atom_sites_solution_primary direct
_atom_sites_solution_secondary difmap
_audit_creation_method SHELXL-97
_cell_angle_alpha 90.00
_cell_angle_beta 102.209(2)
_cell_angle_gamma 90.00
_cell_formula_units_Z 4
_cell_length_a 4.9785(6)
_cell_length_b 21.127(2)
_cell_length_c 10.9004(13)
_cell_measurement_reflns_used 2410
_cell_measurement_temperature 293(2)
_cell_measurement_theta_max 54.424
_cell_measurement_theta_min 5.431
_cell_volume 1120.6(2)
_computing_cell_refinement SMART
_computing_data_collection 'SMART (Bruker, 2002)'
_computing_data_reduction 'SHELXTL (Bruker, 2002)'
_computing_molecular_graphics SHELXTL
_computing_publication_material SHELXTL
_computing_structure_refinement 'SHELXL97 (Sheldrick, 1997)'
_computing_structure_solution 'SHELXS97 (Sheldrick, 1997)'
_diffrn_ambient_temperature 293(2)
_diffrn_measured_fraction_theta_full 0.999
_diffrn_measured_fraction_theta_max 0.999
_diffrn_measurement_device_type 'Bruker APEX area-detector'
_diffrn_measurement_method '\f and \w'
_diffrn_radiation_monochromator graphite
_diffrn_radiation_source 'fine-focus sealed tube'
_diffrn_radiation_type MoK\a
_diffrn_radiation_wavelength 0.71073
_diffrn_reflns_av_R_equivalents 0.0734
_diffrn_reflns_av_sigmaI/netI 0.0519
_diffrn_reflns_limit_h_max 6
_diffrn_reflns_limit_h_min -6
_diffrn_reflns_limit_k_max 26
_diffrn_reflns_limit_k_min -18
_diffrn_reflns_limit_l_max 12
_diffrn_reflns_limit_l_min -13
_diffrn_reflns_number 6565
_diffrn_reflns_theta_full 27.00
_diffrn_reflns_theta_max 27.00
_diffrn_reflns_theta_min 1.93
_diffrn_standards_decay_% 0
_diffrn_standards_interval_count 0
_diffrn_standards_interval_time 0
_diffrn_standards_number 0
_exptl_absorpt_coefficient_mu 0.279
_exptl_absorpt_correction_T_max 0.9550
_exptl_absorpt_correction_T_min 0.8710
_exptl_absorpt_correction_type multi-scan
_exptl_absorpt_process_details '(SADABS; Bruker, 2002)'
_exptl_crystal_colour colorless
_exptl_crystal_density_diffrn 1.460
_exptl_crystal_density_method 'not measured'
_exptl_crystal_description block
_exptl_crystal_F_000 512
_exptl_crystal_size_max 0.510
_exptl_crystal_size_mid 0.258
_exptl_crystal_size_min 0.167
_refine_diff_density_max 0.360
_refine_diff_density_min -0.364
_refine_ls_extinction_method none
_refine_ls_goodness_of_fit_ref 1.040
_refine_ls_hydrogen_treatment mixed
_refine_ls_matrix_type full
_refine_ls_number_parameters 166
_refine_ls_number_reflns 2442
_refine_ls_number_restraints 1
_refine_ls_restrained_S_all 1.041
_refine_ls_R_factor_all 0.0609
_refine_ls_R_factor_gt 0.0517
_refine_ls_shift/su_max 0.000
_refine_ls_shift/su_mean 0.000
_refine_ls_structure_factor_coef Fsqd
_refine_ls_weighting_details 'calc w = 1/[\s^2^(Fo^2^)+(0.0957P)^2^] where P = (Fo^2^+2Fc^2^)/3'
_refine_ls_weighting_scheme calc
_refine_ls_wR_factor_gt 0.1489
_refine_ls_wR_factor_ref 0.1568
_reflns_number_gt 1945
_reflns_number_total 2442
_reflns_threshold_expression I>2\s(I)
_cod_data_source_file ww6323.cif
_cod_data_source_block I
_cod_depositor_comments
;
The following automatic conversions were performed:
'_symmetry_cell_setting' value 'Monoclinic' changed to 'monoclinic'
according to '/home/saulius/struct/CIF-dictionaries/cif_core.dic'
dictionary named 'cif_core.dic' version 2.4.1 from 2010-06-29.

Automatic conversion script
Id: cif_fix_enum 1527 2010-12-29 10:47:43Z saulius 

The following automatic conversions were performed:

'_symmetry_cell_setting' value 'Monoclinic' changed to 'monoclinic'
according to /home/saulius/struct/CIF-dictionaries/cif_core.dic
dictionary named 'cif_core.dic' version 2.4.1 from 2010-06-29.

Automatic conversion script
Id: cif_fix_values 1715 2011-07-08 13:25:40Z adriana 
;
_cod_original_sg_symbol_H-M 'P 21/n'
_cod_database_code 2205185
_cod_database_fobs_code 2205185

loop_
_symmetry_equiv_pos_as_xyz
'x, y, z'
'-x+1/2, y+1/2, -z+1/2'
'-x, -y, -z'
'x-1/2, -y-1/2, z-1/2'

loop_
_atom_site_label
_atom_site_fract_x
_atom_site_fract_y
_atom_site_fract_z
_atom_site_U_iso_or_equiv
_atom_site_adp_type
_atom_site_calc_flag
_atom_site_refinement_flags
_atom_site_occupancy
_atom_site_type_symbol
S1 -0.45865(12) 0.09364(3) 0.82342(5) 0.0539(2) Uani d . 1 S
O1 0.1811(3) 0.27992(7) 0.85782(13) 0.0503(4) Uani d . 1 O
O2 0.3403(3) 0.25906(7) 0.50113(13) 0.0487(4) Uani d D 1 O
N1 0.0674(3) 0.22826(8) 0.67378(16) 0.0403(4) Uani d . 1 N
N2 -0.1047(3) 0.18823(8) 0.71908(16) 0.0393(4) Uani d . 1 N
C1 0.2070(4) 0.27295(9) 0.74908(17) 0.0375(4) Uani d . 1 C
C2 0.3931(4) 0.31426(9) 0.69461(17) 0.0349(4) Uani d . 1 C
C3 0.5158(4) 0.36443(11) 0.76886(19) 0.0485(5) Uani d . 1 C
H3 0.4754 0.3703 0.8476 0.058 Uiso calc R 1 H
C4 0.6922(5) 0.40494(11) 0.7302(2) 0.0532(6) Uani d . 1 C
H4 0.7690 0.4383 0.7814 0.064 Uiso calc R 1 H
C5 0.7572(5) 0.39622(10) 0.6136(2) 0.0480(5) Uani d . 1 C
H5 0.8798 0.4235 0.5868 0.058 Uiso calc R 1 H
C6 0.6407(4) 0.34758(10) 0.53858(18) 0.0447(5) Uani d . 1 C
H6 0.6852 0.3419 0.4606 0.054 Uiso calc R 1 H
C7 0.4567(4) 0.30648(9) 0.57679(17) 0.0357(4) Uani d . 1 C
C8 -0.2448(4) 0.15127(10) 0.63850(19) 0.0430(5) Uani d . 1 C
C9 -0.4286(4) 0.10531(10) 0.67242(18) 0.0405(5) Uani d . 1 C
C10 -0.6064(4) 0.06556(11) 0.5907(2) 0.0498(5) Uani d . 1 C
H10 -0.6228 0.0646 0.5041 0.060 Uiso calc R 1 H
C11 -0.7577(5) 0.02715(12) 0.6575(3) 0.0602(6) Uani d . 1 C
H11 -0.8856 -0.0027 0.6192 0.072 Uiso calc R 1 H
C12 -0.7003(4) 0.03764(11) 0.7805(2) 0.0546(6) Uani d . 1 C
H12 -0.7847 0.0163 0.8368 0.066 Uiso calc R 1 H
H1 0.089(4) 0.2226(9) 0.604(2) 0.039(6) Uiso d . 1 H
H2 0.422(5) 0.2538(11) 0.448(2) 0.064(8) Uiso d D 1 H
H8 -0.215(5) 0.1544(12) 0.561(3) 0.078(8) Uiso d . 1 H

loop_
_atom_site_aniso_label
_atom_site_aniso_U_11
_atom_site_aniso_U_22
_atom_site_aniso_U_33
_atom_site_aniso_U_12
_atom_site_aniso_U_13
_atom_site_aniso_U_23
S1 0.0640(4) 0.0652(4) 0.0367(4) -0.0099(3) 0.0200(3) -0.0012(2)
O1 0.0690(10) 0.0622(9) 0.0269(7) -0.0080(7) 0.0263(7) -0.0035(6)
O2 0.0618(9) 0.0635(10) 0.0279(8) -0.0171(7) 0.0257(7) -0.0118(6)
N1 0.0543(10) 0.0468(10) 0.0254(9) -0.0022(8) 0.0209(8) 0.0018(7)
N2 0.0469(9) 0.0435(9) 0.0318(9) 0.0021(7) 0.0182(7) 0.0058(7)
C1 0.0464(10) 0.0430(10) 0.0273(10) 0.0070(8) 0.0174(8) 0.0041(7)
C2 0.0410(9) 0.0405(10) 0.0259(9) 0.0060(8) 0.0135(8) 0.0028(7)
C3 0.0658(13) 0.0539(13) 0.0301(11) -0.0056(10) 0.0201(10) -0.0060(9)
C4 0.0664(14) 0.0551(14) 0.0397(12) -0.0133(11) 0.0146(11) -0.0091(9)
C5 0.0508(12) 0.0562(13) 0.0389(12) -0.0108(10) 0.0136(10) 0.0034(9)
C6 0.0532(12) 0.0579(13) 0.0272(10) -0.0060(9) 0.0179(9) 0.0000(8)
C7 0.0381(9) 0.0450(10) 0.0258(9) 0.0023(8) 0.0113(7) 0.0009(7)
C8 0.0517(12) 0.0520(12) 0.0283(10) 0.0035(9) 0.0152(9) 0.0044(9)
C9 0.0481(11) 0.0444(11) 0.0305(10) 0.0040(8) 0.0116(8) 0.0040(8)
C10 0.0614(13) 0.0546(13) 0.0322(11) -0.0061(10) 0.0071(10) -0.0002(9)
C11 0.0607(14) 0.0567(14) 0.0601(16) -0.0121(11) 0.0057(12) -0.0026(11)
C12 0.0520(13) 0.0573(14) 0.0591(15) -0.0015(10) 0.0218(11) 0.0111(11)

loop_
_atom_type_symbol
_atom_type_description
_atom_type_scat_dispersion_real
_atom_type_scat_dispersion_imag
_atom_type_scat_source
C C 0.0033 0.0016 'International Tables Vol C Tables 4.2.6.8 and 6.1.1.4'
H H 0.0000 0.0000 'International Tables Vol C Tables 4.2.6.8 and 6.1.1.4'
N N 0.0061 0.0033 'International Tables Vol C Tables 4.2.6.8 and 6.1.1.4'
O O 0.0106 0.0060 'International Tables Vol C Tables 4.2.6.8 and 6.1.1.4'
S S 0.1246 0.1234 'International Tables Vol C Tables 4.2.6.8 and 6.1.1.4'

loop_
_geom_angle_atom_site_label_1
_geom_angle_atom_site_label_2
_geom_angle_atom_site_label_3
_geom_angle
C12 S1 C9 92.12(11)
C7 O2 H2 109.4(18)
C1 N1 N2 119.74(16)
C1 N1 H1 122.1(15)
N2 N1 H1 118.0(15)
C8 N2 N1 115.16(16)
O1 C1 N1 121.84(18)
O1 C1 C2 121.13(18)
N1 C1 C2 117.03(16)
C3 C2 C7 117.83(17)
C3 C2 C1 116.67(16)
C7 C2 C1 125.50(18)
C4 C3 C2 122.21(19)
C4 C3 H3 118.9
C2 C3 H3 118.9
C3 C4 C5 119.5(2)
C3 C4 H4 120.3
C5 C4 H4 120.3
C6 C5 C4 119.80(19)
C6 C5 H5 120.1
C4 C5 H5 120.1
C5 C6 C7 120.99(18)
C5 C6 H6 119.5
C7 C6 H6 119.5
O2 C7 C6 120.44(16)
O2 C7 C2 119.90(16)
C6 C7 C2 119.66(18)
N2 C8 C9 121.69(19)
N2 C8 H8 115.7(18)
C9 C8 H8 122.5(18)
C10 C9 C8 126.52(19)
C10 C9 S1 110.90(15)
C8 C9 S1 122.57(16)
C9 C10 C11 110.60(19)
C9 C10 H10 124.7
C11 C10 H10 124.7
C12 C11 C10 113.6(2)
C12 C11 H11 123.2
C10 C11 H11 123.2
C11 C12 S1 112.73(18)
C11 C12 H12 123.6
S1 C12 H12 123.6

loop_
_geom_bond_atom_site_label_1
_geom_bond_atom_site_label_2
_geom_bond_distance
_geom_bond_publ_flag
S1 C12 1.682(2) yes
S1 C9 1.702(2) yes
O1 C1 1.228(2) yes
O2 C7 1.348(2) ?
O2 H2 0.781(17) ?
N1 C1 1.344(3) yes
N1 N2 1.368(2) yes
N1 H1 0.80(2) ?
N2 C8 1.268(3) yes
C1 C2 1.485(3) ?
C2 C3 1.394(3) ?
C2 C7 1.396(2) ?
C3 C4 1.355(3) ?
C3 H3 0.9300 ?
C4 C5 1.389(3) ?
C4 H4 0.9300 ?
C5 C6 1.364(3) ?
C5 H5 0.9300 ?
C6 C7 1.388(3) ?
C6 H6 0.9300 ?
C8 C9 1.435(3) ?
C8 H8 0.89(3) ?
C9 C10 1.396(3) ?
C10 C11 1.411(3) ?
C10 H10 0.9300 ?
C11 C12 1.329(3) ?
C11 H11 0.9300 ?
C12 H12 0.9300 ?

loop_
_geom_hbond_atom_site_label_D
_geom_hbond_atom_site_label_H
_geom_hbond_atom_site_label_A
_geom_hbond_site_symmetry_A
_geom_hbond_distance_DH
_geom_hbond_distance_HA
_geom_hbond_distance_DA
_geom_hbond_angle_DHA
O2 H2 O1 4_665 0.781(17) 1.918(18) 2.6681(19) 161(3)
N1 H1 O2 . 0.80(2) 2.01(2) 2.625(2) 134.5(19)

loop_
_geom_torsion_atom_site_label_1
_geom_torsion_atom_site_label_2
_geom_torsion_atom_site_label_3
_geom_torsion_atom_site_label_4
_geom_torsion
C1 N1 N2 C8 174.30(18)
N2 N1 C1 O1 -1.4(3)
N2 N1 C1 C2 179.20(16)
O1 C1 C2 C3 -5.6(3)
N1 C1 C2 C3 173.76(18)
O1 C1 C2 C7 173.56(19)
N1 C1 C2 C7 -7.0(3)
C7 C2 C3 C4 -0.1(3)
C1 C2 C3 C4 179.2(2)
C2 C3 C4 C5 -0.8(4)
C3 C4 C5 C6 0.8(4)
C4 C5 C6 C7 0.1(3)
C5 C6 C7 O2 179.17(19)
C5 C6 C7 C2 -1.1(3)
C3 C2 C7 O2 -179.21(19)
C1 C2 C7 O2 1.6(3)
C3 C2 C7 C6 1.1(3)
C1 C2 C7 C6 -178.13(18)
N1 N2 C8 C9 178.20(17)
N2 C8 C9 C10 175.1(2)
N2 C8 C9 S1 -3.9(3)
C12 S1 C9 C10 -0.03(17)
C12 S1 C9 C8 179.05(18)
C8 C9 C10 C11 -179.4(2)
S1 C9 C10 C11 -0.3(2)
C9 C10 C11 C12 0.6(3)
C10 C11 C12 S1 -0.7(3)
C9 S1 C12 C11 0.4(2)

loop_
_cod_related_entry_id
_cod_related_entry_database
_cod_related_entry_code
1 ChemSpider 4545380
